data_2218378
loop_
_publ_author_name
'Xu, Liang-Zhong'
'Yang, Zhi'
'Yi, Xu'
'An, Guang-Wei'

_publ_section_title
(<i>E</i>)-<i>N</i>-(6-Chloro-3-pyridylmethyl)-<i>N</i>-ethyl-<i>N</i>'-methyl-2-nitroethylene-1,1-diamine
_journal_coeditor_code CV2407
_journal_issue 6
_journal_name_full 'Acta Crystallographica Section E'
_journal_page_first o1074
_journal_paper_doi 10.1107/S1600536808013317
_journal_volume 64
_journal_year 2008
_chemical_formula_iupac 'C11 H15 Cl N4 O2'
_chemical_formula_moiety 'C11 H15 Cl N4 O2'
_chemical_formula_sum 'C11 H15 Cl N4 O2'
_chemical_formula_weight 270.72
_chemical_name_systematic (E)-N-(6-Chloro-3-pyridylmethyl)-N-ethyl-N'-methyl-2-nitroethylene-1,1-diamine
_space_group_IT_number 14
_symmetry_cell_setting monoclinic
_symmetry_space_group_name_Hall '-P 2yn'
_symmetry_space_group_name_H-M 'P 1 21/n 1'
_atom_sites_solution_hydrogens geom
_atom_sites_solution_primary direct
_atom_sites_solution_secondary difmap
_audit_creation_method SHELXL-97
_cell_angle_alpha 90.00
_cell_angle_beta 92.34(3)
_cell_angle_gamma 90.00
_cell_formula_units_Z 4
_cell_length_a 7.7252(15)
_cell_length_b 7.9281(16)
_cell_length_c 20.787(4)
_cell_measurement_reflns_used 3653
_cell_measurement_temperature 113(2)
_cell_measurement_theta_max 27.888
_cell_measurement_theta_min 1.965
_cell_volume 1272.1(4)
_computing_cell_refinement 'CrystalClear (Rigaku, 2005)'
_computing_data_collection 'CrystalClear (Rigaku, 2005)'
_computing_data_reduction 'CrystalClear (Rigaku, 2005)'
_computing_molecular_graphics 'SHELXTL (Sheldrick, 2008)'
_computing_publication_material 'SHELXTL (Sheldrick, 2008)'
_computing_structure_refinement 'SHELXTL (Sheldrick, 2008)'
_computing_structure_solution 'SHELXTL (Sheldrick, 2008)'
_diffrn_ambient_temperature 113(2)
_diffrn_measured_fraction_theta_full 0.994
_diffrn_measured_fraction_theta_max 0.994
_diffrn_measurement_device_type 'Rigaku Saturn'
_diffrn_measurement_method \w
_diffrn_radiation_monochromator confocal
_diffrn_radiation_source 'rotating anode'
_diffrn_radiation_type MoK\a
_diffrn_radiation_wavelength 0.71073
_diffrn_reflns_av_R_equivalents 0.0313
_diffrn_reflns_av_sigmaI/netI 0.0289
_diffrn_reflns_limit_h_max 5
_diffrn_reflns_limit_h_min -9
_diffrn_reflns_limit_k_max 9
_diffrn_reflns_limit_k_min -8
_diffrn_reflns_limit_l_max 23
_diffrn_reflns_limit_l_min -24
_diffrn_reflns_number 7120
_diffrn_reflns_theta_full 25.02
_diffrn_reflns_theta_max 25.02
_diffrn_reflns_theta_min 2.75
_diffrn_standards_decay_% 0
_diffrn_standards_interval_count 0
_diffrn_standards_interval_time 0
_diffrn_standards_number 0
_exptl_absorpt_coefficient_mu 0.301
_exptl_absorpt_correction_T_max 0.9881
_exptl_absorpt_correction_T_min 0.9591
_exptl_absorpt_correction_type multi-scan
_exptl_absorpt_process_details '(CrystalClear; Rigaku, 2005)'
_exptl_crystal_colour yellow
_exptl_crystal_density_diffrn 1.414
_exptl_crystal_density_method 'not measured'
_exptl_crystal_description block
_exptl_crystal_F_000 568
_exptl_crystal_size_max 0.14
_exptl_crystal_size_mid 0.12
_exptl_crystal_size_min 0.04
_refine_diff_density_max 0.331
_refine_diff_density_min -0.342
_refine_ls_extinction_method none
_refine_ls_goodness_of_fit_ref 1.050
_refine_ls_hydrogen_treatment constr
_refine_ls_matrix_type full
_refine_ls_number_parameters 165
_refine_ls_number_reflns 2238
_refine_ls_number_restraints 0
_refine_ls_restrained_S_all 1.050
_refine_ls_R_factor_all 0.0378
_refine_ls_R_factor_gt 0.0332
_refine_ls_shift/su_max 0.000
_refine_ls_shift/su_mean 0.000
_refine_ls_structure_factor_coef Fsqd
_refine_ls_weighting_details 'calc w=1/[\s^2^(Fo^2^)+(0.053P)^2^+0.2942P] where P=(Fo^2^+2Fc^2^)/3'
_refine_ls_weighting_scheme calc
_refine_ls_wR_factor_gt 0.0859
_refine_ls_wR_factor_ref 0.0891
_reflns_number_gt 1970
_reflns_number_total 2238
_reflns_threshold_expression I>2\s(I)
_cod_data_source_file cv2407.cif
_cod_data_source_block I
_cod_depositor_comments
;
The following automatic conversions were performed:
'_symmetry_cell_setting' value 'Monoclinic' changed to 'monoclinic'
according to '/home/saulius/struct/CIF-dictionaries/cif_core.dic'
dictionary named 'cif_core.dic' version 2.4.1 from 2010-06-29.

Automatic conversion script
Id: cif_fix_enum 1527 2010-12-29 10:47:43Z saulius 

The following automatic conversions were performed:

'_symmetry_cell_setting' value 'Monoclinic' changed to 'monoclinic'
according to /home/saulius/struct/CIF-dictionaries/cif_core.dic
dictionary named 'cif_core.dic' version 2.4.1 from 2010-06-29.

Automatic conversion script
Id: cif_fix_values 1715 2011-07-08 13:25:40Z adriana 
;
_cod_original_cell_volume 1272.0(4)
_cod_original_sg_symbol_H-M 'P 21/n'
_cod_database_code 2218378
_cod_database_fobs_code 2218378

loop_
_symmetry_equiv_pos_as_xyz
'x, y, z'
'-x+1/2, y+1/2, -z+1/2'
'-x, -y, -z'
'x-1/2, -y-1/2, z-1/2'

loop_
_atom_site_type_symbol
_atom_site_label
_atom_site_fract_x
_atom_site_fract_y
_atom_site_fract_z
_atom_site_U_iso_or_equiv
_atom_site_adp_type
_atom_site_calc_flag
_atom_site_refinement_flags
_atom_site_occupancy
Cl Cl1 -0.46834(6) 0.13093(5) 0.15973(2) 0.03277(16) Uani d . 1
O O1 0.31814(14) 1.08651(13) -0.00180(6) 0.0256(3) Uani d . 1
O O2 0.11880(15) 1.26510(13) 0.02461(6) 0.0297(3) Uani d . 1
N N1 -0.37165(16) 0.43140(16) 0.19759(6) 0.0218(3) Uani d . 1
N N2 0.10858(15) 0.74385(14) 0.12607(6) 0.0154(3) Uani d . 1
N N3 0.34655(15) 0.80473(14) 0.06527(6) 0.0164(3) Uani d . 1
H H3A 0.4171 0.8837 0.0555 0.020 Uiso calc R 1
N N4 0.19059(16) 1.12460(14) 0.03211(6) 0.0187(3) Uani d . 1
C C1 -0.34845(19) 0.31625(19) 0.15333(7) 0.0194(3) Uani d . 1
C C2 -0.23838(19) 0.33022(19) 0.10271(8) 0.0193(3) Uani d . 1
H H2 -0.2261 0.2429 0.0734 0.023 Uiso calc R 1
C C3 -0.14779(18) 0.47891(18) 0.09762(7) 0.0183(3) Uani d . 1
H H3 -0.0727 0.4941 0.0642 0.022 Uiso calc R 1
C C4 -0.16921(18) 0.60648(17) 0.14276(7) 0.0157(3) Uani d . 1
C C5 -0.28034(19) 0.57502(19) 0.19164(7) 0.0193(3) Uani d . 1
H H5 -0.2931 0.6584 0.2225 0.023 Uiso calc R 1
C C6 -0.07572(18) 0.77266(17) 0.13772(7) 0.0170(3) Uani d . 1
H H6A -0.1280 0.8384 0.1027 0.020 Uiso calc R 1
H H6B -0.0863 0.8360 0.1773 0.020 Uiso calc R 1
C C7 0.20362(19) 0.64947(18) 0.17777(7) 0.0177(3) Uani d . 1
H H7A 0.2889 0.5772 0.1586 0.021 Uiso calc R 1
H H7B 0.1228 0.5777 0.1996 0.021 Uiso calc R 1
C C8 0.2939(2) 0.7633(2) 0.22653(9) 0.0301(4) Uani d . 1
H H8A 0.3829 0.8259 0.2062 0.045 Uiso calc R 1
H H8B 0.3449 0.6965 0.2608 0.045 Uiso calc R 1
H H8C 0.2115 0.8402 0.2436 0.045 Uiso calc R 1
C C9 0.19636(18) 0.85310(17) 0.08850(7) 0.0142(3) Uani d . 1
C C10 0.4040(2) 0.63299(18) 0.05466(8) 0.0206(3) Uani d . 1
H H10A 0.4731 0.5955 0.0913 0.031 Uiso calc R 1
H H10B 0.4718 0.6292 0.0170 0.031 Uiso calc R 1
H H10C 0.3050 0.5607 0.0486 0.031 Uiso calc R 1
C C11 0.12900(18) 1.01529(17) 0.07620(7) 0.0169(3) Uani d . 1
H H11 0.0359 1.0503 0.0999 0.020 Uiso calc R 1

loop_
_atom_site_aniso_label
_atom_site_aniso_U_11
_atom_site_aniso_U_22
_atom_site_aniso_U_33
_atom_site_aniso_U_12
_atom_site_aniso_U_13
_atom_site_aniso_U_23
Cl1 0.0374(3) 0.0288(2) 0.0319(3) -0.01993(18) 0.00009(19) 0.00218(17)
O1 0.0213(6) 0.0257(6) 0.0307(7) 0.0037(5) 0.0121(5) 0.0098(5)
O2 0.0367(7) 0.0148(5) 0.0384(8) 0.0088(5) 0.0118(6) 0.0096(5)
N1 0.0195(6) 0.0264(7) 0.0195(7) -0.0078(6) 0.0008(5) 0.0030(6)
N2 0.0126(6) 0.0143(6) 0.0191(7) 0.0006(5) 0.0006(5) 0.0041(5)
N3 0.0137(6) 0.0119(6) 0.0241(7) -0.0011(5) 0.0041(5) 0.0007(5)
N4 0.0191(7) 0.0145(6) 0.0226(7) 0.0014(5) 0.0033(5) 0.0023(5)
C1 0.0171(7) 0.0202(7) 0.0203(8) -0.0049(6) -0.0052(6) 0.0054(6)
C2 0.0197(7) 0.0172(7) 0.0208(8) 0.0025(6) -0.0012(6) 0.0005(6)
C3 0.0149(7) 0.0202(8) 0.0199(8) 0.0017(6) 0.0028(6) 0.0032(6)
C4 0.0115(7) 0.0170(7) 0.0183(8) 0.0018(6) -0.0023(6) 0.0040(6)
C5 0.0179(7) 0.0218(7) 0.0181(8) -0.0025(6) 0.0003(6) -0.0006(6)
C6 0.0147(7) 0.0154(7) 0.0211(8) 0.0012(6) 0.0033(6) 0.0022(6)
C7 0.0171(7) 0.0176(7) 0.0183(8) 0.0002(6) -0.0006(6) 0.0053(6)
C8 0.0348(9) 0.0279(9) 0.0267(10) -0.0077(7) -0.0094(7) 0.0053(7)
C9 0.0141(7) 0.0134(7) 0.0148(8) -0.0016(6) -0.0018(6) -0.0010(5)
C10 0.0200(8) 0.0165(7) 0.0252(9) 0.0052(6) 0.0026(7) -0.0012(6)
C11 0.0163(7) 0.0150(7) 0.0197(8) 0.0005(6) 0.0056(6) 0.0008(6)

loop_
_atom_type_symbol
_atom_type_description
_atom_type_scat_dispersion_real
_atom_type_scat_dispersion_imag
_atom_type_scat_source
C C 0.0033 0.0016 'International Tables Vol C Tables 4.2.6.8 and 6.1.1.4'
H H 0.0000 0.0000 'International Tables Vol C Tables 4.2.6.8 and 6.1.1.4'
N N 0.0061 0.0033 'International Tables Vol C Tables 4.2.6.8 and 6.1.1.4'
O O 0.0106 0.0060 'International Tables Vol C Tables 4.2.6.8 and 6.1.1.4'
Cl Cl 0.1484 0.1585 'International Tables Vol C Tables 4.2.6.8 and 6.1.1.4'

loop_
_geom_angle_atom_site_label_1
_geom_angle_atom_site_label_2
_geom_angle_atom_site_label_3
_geom_angle
C1 N1 C5 115.85(13)
C9 N2 C6 120.14(12)
C9 N2 C7 119.54(12)
C6 N2 C7 114.44(11)
C9 N3 C10 126.98(12)
C9 N3 H3A 116.5
C10 N3 H3A 116.5
O2 N4 O1 119.49(12)
O2 N4 C11 119.03(12)
O1 N4 C11 121.48(12)
N1 C1 C2 125.63(13)
N1 C1 Cl1 116.35(11)
C2 C1 Cl1 118.03(12)
C3 C2 C1 117.18(14)
C3 C2 H2 121.4
C1 C2 H2 121.4
C2 C3 C4 119.65(14)
C2 C3 H3 120.2
C4 C3 H3 120.2
C5 C4 C3 117.33(13)
C5 C4 C6 121.56(13)
C3 C4 C6 121.10(13)
N1 C5 C4 124.34(14)
N1 C5 H5 117.8
C4 C5 H5 117.8
N2 C6 C4 110.19(11)
N2 C6 H6A 109.6
C4 C6 H6A 109.6
N2 C6 H6B 109.6
C4 C6 H6B 109.6
H6A C6 H6B 108.1
N2 C7 C8 112.82(12)
N2 C7 H7A 109.0
C8 C7 H7A 109.0
N2 C7 H7B 109.0
C8 C7 H7B 109.0
H7A C7 H7B 107.8
C7 C8 H8A 109.5
C7 C8 H8B 109.5
H8A C8 H8B 109.5
C7 C8 H8C 109.5
H8A C8 H8C 109.5
H8B C8 H8C 109.5
N3 C9 N2 119.04(12)
N3 C9 C11 121.26(13)
N2 C9 C11 119.69(12)
N3 C10 H10A 109.5
N3 C10 H10B 109.5
H10A C10 H10B 109.5
N3 C10 H10C 109.5
H10A C10 H10C 109.5
H10B C10 H10C 109.5
N4 C11 C9 124.57(13)
N4 C11 H11 117.7
C9 C11 H11 117.7

loop_
_geom_bond_atom_site_label_1
_geom_bond_atom_site_label_2
_geom_bond_distance
Cl1 C1 1.7447(15)
O1 N4 1.2711(16)
O2 N4 1.2512(16)
N1 C1 1.314(2)
N1 C5 1.3478(19)
N2 C9 1.3650(18)
N2 C6 1.4717(17)
N2 C7 1.4796(19)
N3 C9 1.3313(18)
N3 C10 1.4517(18)
N3 H3A 0.8600
N4 C11 1.3613(18)
C1 C2 1.384(2)
C2 C3 1.377(2)
C2 H2 0.9300
C3 C4 1.394(2)
C3 H3 0.9300
C4 C5 1.379(2)
C4 C6 1.508(2)
C5 H5 0.9300
C6 H6A 0.9700
C6 H6B 0.9700
C7 C8 1.507(2)
C7 H7A 0.9700
C7 H7B 0.9700
C8 H8A 0.9600
C8 H8B 0.9600
C8 H8C 0.9600
C9 C11 1.4066(19)
C10 H10A 0.9600
C10 H10B 0.9600
C10 H10C 0.9600
C11 H11 0.9300

loop_
_geom_hbond_atom_site_label_D
_geom_hbond_atom_site_label_H
_geom_hbond_atom_site_label_A
_geom_hbond_site_symmetry_A
_geom_hbond_distance_DH
_geom_hbond_distance_HA
_geom_hbond_distance_DA
_geom_hbond_angle_DHA
N3 H3A O1 . 0.86 2.12 2.6376(16) 117.8
N3 H3A O1 3_675 0.86 2.38 3.0778(17) 138.4
C6 H6A O1 3_575 0.97 2.58 3.508(2) 160.0
C3 H3 O2 1_545 0.93 2.50 3.1101(19) 123.1

loop_
_geom_torsion_atom_site_label_1
_geom_torsion_atom_site_label_2
_geom_torsion_atom_site_label_3
_geom_torsion_atom_site_label_4
_geom_torsion
C5 N1 C1 C2 0.8(2)
C5 N1 C1 Cl1 -179.06(11)
N1 C1 C2 C3 -1.3(2)
Cl1 C1 C2 C3 178.57(11)
C1 C2 C3 C4 0.3(2)
C2 C3 C4 C5 1.0(2)
C2 C3 C4 C6 -178.39(13)
C1 N1 C5 C4 0.7(2)
C3 C4 C5 N1 -1.6(2)
C6 C4 C5 N1 177.82(13)
C9 N2 C6 C4 145.80(13)
C7 N2 C6 C4 -61.31(16)
C5 C4 C6 N2 133.23(14)
C3 C4 C6 N2 -47.41(19)
C9 N2 C7 C8 58.95(17)
C6 N2 C7 C8 -94.11(15)
C10 N3 C9 N2 23.9(2)
C10 N3 C9 C11 -157.47(15)
C6 N2 C9 N3 -163.24(13)
C7 N2 C9 N3 45.24(19)
C6 N2 C9 C11 18.2(2)
C7 N2 C9 C11 -133.36(14)
O2 N4 C11 C9 179.01(14)
O1 N4 C11 C9 -0.4(2)
N3 C9 C11 N4 11.8(2)
N2 C9 C11 N4 -169.61(14)

loop_
_cod_related_entry_id
_cod_related_entry_database
_cod_related_entry_code
1 ChemSpider 7971209
